data_1505548
loop_
_publ_author_name
'Ryabukhin, Sergey V.'
'Plaskon, Andrey S.'
'Ostapchuk, Eugeniy N.'
'Volochnyuk, Dmitriy M.'
'Shishkin, Oleg V.'
'Shivanyuk, Alexander N.'
'Tolmachev, Andrey A.'

_publ_section_title
;
 A one-step fusion of 1,3-thiazine and pyrimidine cycles.
;
_journal_issue 21
_journal_name_full 'Organic letters'
_journal_page_first 4215
_journal_page_last 4218
_journal_paper_doi 10.1021/ol701782v
_journal_volume 9
_journal_year 2007
_chemical_formula_sum 'C26 H23 N3 O3 S'
_chemical_formula_weight 457.53
_chemical_name_systematic
; 

 ? 

;
_space_group_IT_number 14
_symmetry_cell_setting monoclinic
_symmetry_space_group_name_Hall '-P 2yn'
_symmetry_space_group_name_H-M 'P 1 21/n 1'
_atom_sites_solution_hydrogens geom
_atom_sites_solution_primary direct
_atom_sites_solution_secondary difmap
_audit_creation_method SHELXL-97
_cell_angle_alpha 90.00
_cell_angle_beta 99.179(12)
_cell_angle_gamma 90.00
_cell_formula_units_Z 4
_cell_length_a 16.405(6)
_cell_length_b 8.826(2)
_cell_length_c 16.6428(9)
_cell_measurement_temperature 293(2)
_cell_volume 2378.9(10)
_computing_structure_refinement 'SHELXL-97 (Sheldrick, 1997)'
_computing_structure_solution 'SHELXS-97 (Sheldrick, 1990)'
_diffrn_ambient_temperature 293(2)
_diffrn_measured_fraction_theta_full 0.951
_diffrn_measured_fraction_theta_max 0.951
_diffrn_radiation_monochromator graphite
_diffrn_radiation_source 'fine-focus sealed tube'
_diffrn_radiation_type MoK\a
_diffrn_radiation_wavelength 0.71073
_diffrn_reflns_av_R_equivalents 0.0259
_diffrn_reflns_av_sigmaI/netI 0.0465
_diffrn_reflns_limit_h_max 23
_diffrn_reflns_limit_h_min -21
_diffrn_reflns_limit_k_max 8
_diffrn_reflns_limit_k_min -12
_diffrn_reflns_limit_l_max 20
_diffrn_reflns_limit_l_min -23
_diffrn_reflns_number 20298
_diffrn_reflns_theta_full 30.00
_diffrn_reflns_theta_max 30.00
_diffrn_reflns_theta_min 2.99
_exptl_absorpt_coefficient_mu 0.168
_exptl_absorpt_correction_T_max 0.9933
_exptl_absorpt_correction_T_min 0.9057
_exptl_absorpt_correction_type none
_exptl_crystal_density_diffrn 1.277
_exptl_crystal_density_method 'not measured'
_exptl_crystal_F_000 960
_exptl_crystal_size_max 0.60
_exptl_crystal_size_mid 0.40
_exptl_crystal_size_min 0.04
_refine_diff_density_max 0.725
_refine_diff_density_min -0.360
_refine_diff_density_rms 0.053
_refine_ls_extinction_method none
_refine_ls_goodness_of_fit_ref 0.995
_refine_ls_hydrogen_treatment mixed
_refine_ls_matrix_type full
_refine_ls_number_parameters 308
_refine_ls_number_reflns 6605
_refine_ls_number_restraints 0
_refine_ls_restrained_S_all 0.995
_refine_ls_R_factor_all 0.1021
_refine_ls_R_factor_gt 0.0573
_refine_ls_shift/su_max 0.000
_refine_ls_shift/su_mean 0.000
_refine_ls_structure_factor_coef Fsqd
_refine_ls_weighting_details 'calc w=1/[\s^2^(Fo^2^)+(0.1077P)^2^+0.0000P] where P=(Fo^2^+2Fc^2^)/3'
_refine_ls_weighting_scheme calc
_refine_ls_wR_factor_gt 0.1541
_refine_ls_wR_factor_ref 0.1847
_reflns_number_gt 3630
_reflns_number_total 6605
_reflns_threshold_expression >2sigma(I)
_cod_data_source_file ol701782v-file001.cif
_cod_data_source_block tolm22
_cod_original_sg_symbol_H-M P21/n
_cod_database_code 1505548

loop_
_symmetry_equiv_pos_as_xyz
'x, y, z'
'-x+1/2, y+1/2, -z+1/2'
'-x, -y, -z'
'x-1/2, -y-1/2, z-1/2'

loop_
_atom_site_label
_atom_site_type_symbol
_atom_site_fract_x
_atom_site_fract_y
_atom_site_fract_z
_atom_site_U_iso_or_equiv
_atom_site_adp_type
_atom_site_occupancy
_atom_site_symmetry_multiplicity
_atom_site_calc_flag
_atom_site_refinement_flags
S1 S 0.59093(4) 0.83221(7) 0.03839(4) 0.0676(2) Uani 1 1 d .
O1 O 0.67954(8) 1.30983(16) 0.32405(9) 0.0532(4) Uani 1 1 d .
O2 O 0.7878(2) 0.6533(3) 0.52797(17) 0.1315(11) Uani 1 1 d .
O3 O 0.29239(10) 1.55655(19) 0.21685(13) 0.0779(6) Uani 1 1 d .
N1 N 0.55545(11) 1.07958(18) 0.11797(11) 0.0451(4) Uani 1 1 d .
H1N H 0.5235(16) 1.092(3) 0.0787(16) 0.059(7) Uiso 1 1 d .
N2 N 0.65916(10) 0.9294(2) 0.18193(10) 0.0489(4) Uani 1 1 d .
H2N H 0.6929(18) 0.863(3) 0.1770(17) 0.072(8) Uiso 1 1 d .
N3 N 0.48329(11) 0.91449(19) 0.28453(13) 0.0567(5) Uani 1 1 d .
C1 C 0.60183(12) 0.9550(2) 0.11631(12) 0.0441(4) Uani 1 1 d .
C2 C 0.56894(10) 1.19351(19) 0.18199(11) 0.0366(4) Uani 1 1 d .
H2 H 0.6139 1.2600 0.1714 0.044 Uiso 1 1 calc R
C3 C 0.59714(10) 1.11030(18) 0.26446(10) 0.0330(3) Uani 1 1 d .
C4 C 0.67696(10) 1.0201(2) 0.25474(11) 0.0370(4) Uani 1 1 d .
H4 H 0.7199 1.0934 0.2470 0.044 Uiso 1 1 calc R
C5 C 0.53298(11) 1.00252(19) 0.27886(12) 0.0389(4) Uani 1 1 d .
C6 C 0.62151(10) 1.22931(19) 0.33249(11) 0.0374(4) Uani 1 1 d .
C7 C 0.58027(12) 1.2449(2) 0.40480(12) 0.0450(4) Uani 1 1 d .
C8 C 0.49608(15) 1.2303(3) 0.40190(17) 0.0672(7) Uani 1 1 d .
H8 H 0.4630 1.2030 0.3534 0.081 Uiso 1 1 calc R
C9 C 0.4604(2) 1.2559(4) 0.4711(2) 0.0926(10) Uani 1 1 d .
H9 H 0.4037 1.2466 0.4690 0.111 Uiso 1 1 calc R
C10 C 0.5099(3) 1.2951(4) 0.5421(2) 0.0998(11) Uani 1 1 d .
H10 H 0.4863 1.3110 0.5887 0.120 Uiso 1 1 calc R
C11 C 0.5932(3) 1.3113(4) 0.54592(18) 0.0934(10) Uani 1 1 d .
H11 H 0.6258 1.3376 0.5949 0.112 Uiso 1 1 calc R
C12 C 0.62978(18) 1.2886(3) 0.47689(15) 0.0685(7) Uani 1 1 d .
H12 H 0.6863 1.3025 0.4789 0.082 Uiso 1 1 calc R
C13 C 0.70982(11) 0.9221(2) 0.32769(11) 0.0401(4) Uani 1 1 d .
C14 C 0.77044(14) 0.9768(2) 0.38738(13) 0.0529(5) Uani 1 1 d .
H14 H 0.7924 1.0727 0.3819 0.064 Uiso 1 1 calc R
C15 C 0.79931(18) 0.8895(3) 0.45625(16) 0.0738(8) Uani 1 1 d .
H15 H 0.8403 0.9270 0.4964 0.089 Uiso 1 1 calc R
C16 C 0.76634(19) 0.7469(3) 0.46402(16) 0.0733(8) Uani 1 1 d .
C17 C 0.70715(17) 0.6917(3) 0.40377(19) 0.0708(7) Uani 1 1 d .
H17 H 0.6859 0.5951 0.4086 0.085 Uiso 1 1 calc R
C18 C 0.67914(13) 0.7769(2) 0.33689(15) 0.0527(5) Uani 1 1 d .
H18 H 0.6389 0.7375 0.2966 0.063 Uiso 1 1 calc R
C19 C 0.8485(4) 0.6837(6) 0.5860(3) 0.181(3) Uani 1 1 d .
H19C H 0.8453 0.7878 0.6019 0.271 Uiso 1 1 calc R
H19B H 0.9000 0.6664 0.5670 0.271 Uiso 1 1 calc R
H19A H 0.8451 0.6195 0.6318 0.271 Uiso 1 1 calc R
C20 C 0.49258(11) 1.29028(19) 0.18406(11) 0.0381(4) Uani 1 1 d .
C21 C 0.41434(11) 1.2311(2) 0.16738(13) 0.0458(5) Uani 1 1 d .
H21 H 0.4073 1.1314 0.1496 0.055 Uiso 1 1 calc R
C22 C 0.34591(12) 1.3165(2) 0.17648(15) 0.0531(5) Uani 1 1 d .
H22 H 0.2933 1.2750 0.1639 0.064 Uiso 1 1 calc R
C23 C 0.35577(13) 1.4640(2) 0.20440(15) 0.0555(5) Uani 1 1 d .
C24 C 0.43404(15) 1.5268(2) 0.22001(17) 0.0636(7) Uani 1 1 d .
H24 H 0.4411 1.6267 0.2376 0.076 Uiso 1 1 calc R
C25 C 0.50162(12) 1.4403(2) 0.20920(15) 0.0531(5) Uani 1 1 d .
H25 H 0.5540 1.4832 0.2189 0.064 Uiso 1 1 calc R
C26 C 0.21088(17) 1.5037(4) 0.1893(3) 0.1092(13) Uani 1 1 d .
H26C H 0.1718 1.5781 0.2012 0.164 Uiso 1 1 calc R
H26B H 0.2021 1.4106 0.2166 0.164 Uiso 1 1 calc R
H26A H 0.2037 1.4865 0.1317 0.164 Uiso 1 1 calc R

loop_
_atom_site_aniso_label
_atom_site_aniso_U_11
_atom_site_aniso_U_22
_atom_site_aniso_U_33
_atom_site_aniso_U_23
_atom_site_aniso_U_13
_atom_site_aniso_U_12
S1 0.0734(4) 0.0729(4) 0.0487(3) -0.0222(3) -0.0139(3) 0.0362(3)
O1 0.0413(7) 0.0613(8) 0.0586(9) -0.0116(7) 0.0129(7) -0.0193(6)
O2 0.163(3) 0.146(2) 0.0851(17) 0.0538(16) 0.0183(18) 0.069(2)
O3 0.0518(10) 0.0678(10) 0.1157(16) -0.0228(10) 0.0183(10) 0.0198(8)
N1 0.0420(9) 0.0532(9) 0.0371(9) -0.0076(7) -0.0031(7) 0.0166(7)
N2 0.0396(9) 0.0645(10) 0.0402(9) -0.0101(7) -0.0008(7) 0.0226(8)
N3 0.0453(10) 0.0496(9) 0.0760(14) -0.0028(8) 0.0125(9) -0.0110(7)
C1 0.0391(10) 0.0548(11) 0.0373(10) -0.0057(8) 0.0028(8) 0.0121(8)
C2 0.0302(8) 0.0432(9) 0.0367(9) -0.0036(7) 0.0064(7) 0.0022(6)
C3 0.0252(7) 0.0393(8) 0.0349(9) -0.0043(6) 0.0061(6) -0.0018(6)
C4 0.0270(8) 0.0498(9) 0.0342(9) -0.0021(7) 0.0048(7) 0.0032(7)
C5 0.0317(8) 0.0397(9) 0.0459(10) -0.0043(7) 0.0080(7) 0.0001(7)
C6 0.0292(8) 0.0429(9) 0.0399(10) -0.0029(7) 0.0050(7) -0.0020(7)
C7 0.0531(12) 0.0427(9) 0.0421(11) -0.0032(8) 0.0160(9) -0.0023(8)
C8 0.0595(14) 0.0824(15) 0.0670(16) -0.0268(13) 0.0319(12) -0.0149(12)
C9 0.090(2) 0.109(2) 0.095(2) -0.0251(19) 0.0625(19) -0.0133(18)
C10 0.126(3) 0.124(3) 0.0620(19) -0.0010(17) 0.051(2) 0.025(2)
C11 0.120(3) 0.114(2) 0.0446(15) -0.0091(14) 0.0076(16) 0.026(2)
C12 0.0782(17) 0.0829(16) 0.0427(13) -0.0026(11) 0.0048(12) 0.0083(13)
C13 0.0381(9) 0.0467(9) 0.0361(9) -0.0002(7) 0.0082(7) 0.0077(7)
C14 0.0521(12) 0.0586(11) 0.0452(11) -0.0036(9) -0.0009(9) 0.0118(9)
C15 0.0755(17) 0.0898(18) 0.0491(14) -0.0104(12) -0.0113(12) 0.0315(14)
C16 0.0904(19) 0.0781(17) 0.0546(15) 0.0211(13) 0.0211(14) 0.0409(15)
C17 0.0755(17) 0.0552(13) 0.088(2) 0.0205(13) 0.0337(15) 0.0183(12)
C18 0.0480(11) 0.0514(11) 0.0608(14) -0.0017(9) 0.0152(10) 0.0037(9)
C19 0.286(8) 0.165(4) 0.075(3) -0.007(3) -0.020(4) 0.113(5)
C20 0.0343(9) 0.0393(8) 0.0402(10) -0.0016(7) 0.0046(7) 0.0044(7)
C21 0.0379(10) 0.0416(9) 0.0560(12) -0.0107(8) 0.0019(8) 0.0027(7)
C22 0.0315(9) 0.0537(11) 0.0733(15) -0.0065(10) 0.0061(9) 0.0031(8)
C23 0.0422(11) 0.0509(11) 0.0739(15) -0.0120(10) 0.0115(10) 0.0115(9)
C24 0.0533(13) 0.0426(10) 0.0931(19) -0.0184(11) 0.0061(12) 0.0053(9)
C25 0.0364(10) 0.0435(10) 0.0784(16) -0.0053(9) 0.0057(10) -0.0016(8)
C26 0.0450(15) 0.117(2) 0.165(4) -0.041(2) 0.0137(18) 0.0302(15)

loop_
_atom_type_symbol
_atom_type_description
_atom_type_scat_dispersion_real
_atom_type_scat_dispersion_imag
_atom_type_scat_source
C C 0.0033 0.0016 'International Tables Vol C Tables 4.2.6.8 and 6.1.1.4'
H H 0.0000 0.0000 'International Tables Vol C Tables 4.2.6.8 and 6.1.1.4'
N N 0.0061 0.0033 'International Tables Vol C Tables 4.2.6.8 and 6.1.1.4'
O O 0.0106 0.0060 'International Tables Vol C Tables 4.2.6.8 and 6.1.1.4'
S S 0.1246 0.1234 'International Tables Vol C Tables 4.2.6.8 and 6.1.1.4'

loop_
_geom_angle_atom_site_label_1
_geom_angle_atom_site_label_2
_geom_angle_atom_site_label_3
_geom_angle
C19 O2 C16 122.1(4)
C23 O3 C26 117.07(19)
C1 N1 C2 124.13(16)
C1 N1 H1N 114.2(18)
C2 N1 H1N 121.2(18)
C1 N2 C4 127.72(16)
C1 N2 H2N 115.8(19)
C4 N2 H2N 115.6(19)
N1 C1 N2 116.62(17)
N1 C1 S1 123.72(14)
N2 C1 S1 119.65(14)
N1 C2 C20 112.00(14)
N1 C2 C3 107.93(14)
C20 C2 C3 111.96(14)
N1 C2 H2 108.3
C20 C2 H2 108.3
C3 C2 H2 108.3
C5 C3 C6 115.38(15)
C5 C3 C2 109.22(14)
C6 C3 C2 109.24(13)
C5 C3 C4 108.76(14)
C6 C3 C4 107.35(13)
C2 C3 C4 106.52(14)
N2 C4 C13 110.73(15)
N2 C4 C3 108.00(13)
C13 C4 C3 113.83(14)
N2 C4 H4 108.0
C13 C4 H4 108.0
C3 C4 H4 108.0
N3 C5 C3 175.0(2)
O1 C6 C7 120.58(16)
O1 C6 C3 115.34(16)
C7 C6 C3 124.06(15)
C8 C7 C12 119.9(2)
C8 C7 C6 123.24(18)
C12 C7 C6 116.60(19)
C7 C8 C9 120.4(3)
C7 C8 H8 119.8
C9 C8 H8 119.8
C10 C9 C8 119.2(3)
C10 C9 H9 120.4
C8 C9 H9 120.4
C11 C10 C9 121.2(3)
C11 C10 H10 119.4
C9 C10 H10 119.4
C10 C11 C12 120.4(3)
C10 C11 H11 119.8
C12 C11 H11 119.8
C7 C12 C11 118.8(3)
C7 C12 H12 120.6
C11 C12 H12 120.6
C14 C13 C18 118.40(19)
C14 C13 C4 120.03(18)
C18 C13 C4 121.56(18)
C13 C14 C15 120.6(2)
C13 C14 H14 119.7
C15 C14 H14 119.7
C16 C15 C14 119.4(2)
C16 C15 H15 120.3
C14 C15 H15 120.3
O2 C16 C17 115.1(3)
O2 C16 C15 125.0(3)
C17 C16 C15 119.8(2)
C18 C17 C16 120.7(2)
C18 C17 H17 119.7
C16 C17 H17 119.7
C17 C18 C13 121.1(2)
C17 C18 H18 119.4
C13 C18 H18 119.4
O2 C19 H19C 109.5
O2 C19 H19B 109.5
H19C C19 H19B 109.5
O2 C19 H19A 109.5
H19C C19 H19A 109.5
H19B C19 H19A 109.5
C21 C20 C25 118.35(17)
C21 C20 C2 121.94(16)
C25 C20 C2 119.55(16)
C20 C21 C22 121.40(17)
C20 C21 H21 119.3
C22 C21 H21 119.3
C21 C22 C23 119.81(19)
C21 C22 H22 120.1
C23 C22 H22 120.1
O3 C23 C22 124.3(2)
O3 C23 C24 115.97(19)
C22 C23 C24 119.70(18)
C25 C24 C23 119.57(19)
C25 C24 H24 120.2
C23 C24 H24 120.2
C24 C25 C20 121.11(18)
C24 C25 H25 119.4
C20 C25 H25 119.4
O3 C26 H26C 109.5
O3 C26 H26B 109.5
H26C C26 H26B 109.5
O3 C26 H26A 109.5
H26C C26 H26A 109.5
H26B C26 H26A 109.5

loop_
_geom_bond_atom_site_label_1
_geom_bond_atom_site_label_2
_geom_bond_distance
S1 C1 1.6777(19)
O1 C6 1.214(2)
O2 C19 1.300(6)
O2 C16 1.349(3)
O3 C23 1.364(2)
O3 C26 1.421(4)
N1 C1 1.340(2)
N1 C2 1.456(2)
N1 H1N 0.78(3)
N2 C1 1.342(2)
N2 C4 1.443(2)
N2 H2N 0.82(3)
N3 C5 1.141(2)
C2 C20 1.521(2)
C2 C3 1.560(2)
C2 H2 0.9800
C3 C5 1.467(2)
C3 C6 1.549(2)
C3 C4 1.563(2)
C4 C13 1.518(2)
C4 H4 0.9800
C6 C7 1.478(3)
C7 C8 1.380(3)
C7 C12 1.392(3)
C8 C9 1.391(4)
C8 H8 0.9300
C9 C10 1.367(5)
C9 H9 0.9300
C10 C11 1.367(5)
C10 H10 0.9300
C11 C12 1.393(4)
C11 H11 0.9300
C12 H12 0.9300
C13 C14 1.376(3)
C13 C18 1.394(3)
C14 C15 1.400(3)
C14 H14 0.9300
C15 C16 1.384(4)
C15 H15 0.9300
C16 C17 1.369(4)
C17 C18 1.361(3)
C17 H17 0.9300
C18 H18 0.9300
C19 H19C 0.9600
C19 H19B 0.9600
C19 H19A 0.9600
C20 C21 1.372(3)
C20 C25 1.389(3)
C21 C22 1.380(3)
C21 H21 0.9300
C22 C23 1.383(3)
C22 H22 0.9300
C23 C24 1.385(3)
C24 C25 1.381(3)
C24 H24 0.9300
C25 H25 0.9300
C26 H26C 0.9600
C26 H26B 0.9600
C26 H26A 0.9600

loop_
_geom_hbond_atom_site_label_D
_geom_hbond_atom_site_label_H
_geom_hbond_atom_site_label_A
_geom_hbond_distance_DH
_geom_hbond_distance_HA
_geom_hbond_distance_DA
_geom_hbond_angle_DHA
_geom_hbond_site_symmetry_A
N1 H1N S1 0.78(3) 2.57(3) 3.3393(19) 171(2) 3_675
N2 H2N O1 0.82(3) 2.15(3) 2.865(2) 146(2) 2_645

loop_
_geom_torsion_atom_site_label_1
_geom_torsion_atom_site_label_2
_geom_torsion_atom_site_label_3
_geom_torsion_atom_site_label_4
_geom_torsion
C2 N1 C1 N2 6.2(3)
C2 N1 C1 S1 -174.52(15)
C4 N2 C1 N1 0.2(3)
C4 N2 C1 S1 -179.17(16)
C1 N1 C2 C20 -160.50(19)
C1 N1 C2 C3 -36.8(3)
N1 C2 C3 C5 -59.27(18)
C20 C2 C3 C5 64.44(18)
N1 C2 C3 C6 173.69(13)
C20 C2 C3 C6 -62.60(18)
N1 C2 C3 C4 58.03(17)
C20 C2 C3 C4 -178.26(13)
C1 N2 C4 C13 150.5(2)
C1 N2 C4 C3 25.2(3)
C5 C3 C4 N2 65.29(19)
C6 C3 C4 N2 -169.23(15)
C2 C3 C4 N2 -52.32(18)
C5 C3 C4 C13 -58.09(19)
C6 C3 C4 C13 67.38(18)
C2 C3 C4 C13 -175.70(14)
C6 C3 C5 N3 176(2)
C2 C3 C5 N3 53(2)
C4 C3 C5 N3 -63(2)
C5 C3 C6 O1 173.75(16)
C2 C3 C6 O1 -62.78(19)
C4 C3 C6 O1 52.3(2)
C5 C3 C6 C7 -4.6(2)
C2 C3 C6 C7 118.88(18)
C4 C3 C6 C7 -126.00(17)
O1 C6 C7 C8 142.4(2)
C3 C6 C7 C8 -39.3(3)
O1 C6 C7 C12 -32.3(3)
C3 C6 C7 C12 146.00(19)
C12 C7 C8 C9 -1.3(4)
C6 C7 C8 C9 -175.8(2)
C7 C8 C9 C10 -0.4(5)
C8 C9 C10 C11 0.9(5)
C9 C10 C11 C12 0.2(5)
C8 C7 C12 C11 2.4(4)
C6 C7 C12 C11 177.3(2)
C10 C11 C12 C7 -1.9(5)
N2 C4 C13 C14 143.40(18)
C3 C4 C13 C14 -94.7(2)
N2 C4 C13 C18 -37.6(2)
C3 C4 C13 C18 84.3(2)
C18 C13 C14 C15 -1.2(3)
C4 C13 C14 C15 177.9(2)
C13 C14 C15 C16 0.0(4)
C19 O2 C16 C17 173.3(4)
C19 O2 C16 C15 -6.8(5)
C14 C15 C16 O2 -178.7(3)
C14 C15 C16 C17 1.2(4)
O2 C16 C17 C18 178.7(2)
C15 C16 C17 C18 -1.3(4)
C16 C17 C18 C13 0.1(4)
C14 C13 C18 C17 1.1(3)
C4 C13 C18 C17 -177.9(2)
N1 C2 C20 C21 35.9(3)
C3 C2 C20 C21 -85.4(2)
N1 C2 C20 C25 -148.84(19)
C3 C2 C20 C25 89.8(2)
C25 C20 C21 C22 -1.1(3)
C2 C20 C21 C22 174.2(2)
C20 C21 C22 C23 -1.2(4)
C26 O3 C23 C22 -8.4(4)
C26 O3 C23 C24 170.4(3)
C21 C22 C23 O3 -178.8(2)
C21 C22 C23 C24 2.5(4)
O3 C23 C24 C25 179.7(2)
C22 C23 C24 C25 -1.4(4)
C23 C24 C25 C20 -1.0(4)
C21 C20 C25 C24 2.2(3)
C2 C20 C25 C24 -173.2(2)
